data_7100755
loop_
_publ_author_name
F.Piestert
R.Fetouaki
M.Bogza
T.Oeser
J.Blumel

_publ_section_title
;
Easy one-pot syntheses of new dppm-type
linkers for immobilizations
;
_journal_name_full 'Chemical Communications'
_journal_paper_doi 10.1039/b413642j
_journal_year 2005
_chemical_formula_sum 'C31 H32 Ni O3 P2 Si'
_chemical_formula_weight 601.31
_space_group_IT_number 29
_symmetry_cell_setting orthorhombic
_symmetry_space_group_name_Hall 'P 2c -2ac'
_symmetry_space_group_name_H-M 'P c a 21'
_cell_angle_alpha 90.00
_cell_angle_beta 90.00
_cell_angle_gamma 90.00
_cell_formula_units_Z 4
_cell_length_a 18.9502(3)
_cell_length_b 10.9104(2)
_cell_length_c 14.8819(2)
_cell_measurement_temperature 200(2)
_cell_volume 3076.90(9)
_diffrn_ambient_temperature 200(2)
_exptl_crystal_density_diffrn 1.298
_cod_database_code 7100755

loop_
_symmetry_equiv_pos_as_xyz
'x, y, z'
'-x, -y, z+1/2'
'x+1/2, -y, z'
'-x+1/2, y, z+1/2'

loop_
_atom_site_label
_atom_site_type_symbol
_atom_site_fract_x
_atom_site_fract_y
_atom_site_fract_z
_atom_site_U_iso_or_equiv
_atom_site_adp_type
_atom_site_occupancy
_atom_site_symmetry_multiplicity
_atom_site_calc_flag
_atom_site_refinement_flags
_atom_site_disorder_assembly
_atom_site_disorder_group
Ni1 Ni 0.065969(15) 0.64824(3) 0.44640(2) 0.02742(8) Uani 1 1 d . . .
P1 P 0.08845(3) 0.64679(6) 0.29903(4) 0.02354(13) Uani 1 1 d . . .
P2 P -0.04011(3) 0.64601(5) 0.38038(4) 0.02375(13) Uani 1 1 d . . .
Si1 Si -0.02123(3) 0.84866(6) 0.22091(5) 0.03107(16) Uani 1 1 d . . .
C1 C 0.08591(14) 0.7874(3) 0.5009(2) 0.0429(7) Uani 1 1 d . . .
O1 O 0.09907(13) 0.8776(2) 0.5365(2) 0.0791(8) Uani 1 1 d . . .
C2 C 0.08998(15) 0.5114(3) 0.5032(2) 0.0451(7) Uani 1 1 d . . .
O2 O 0.10446(15) 0.4236(3) 0.54087(18) 0.0828(8) Uani 1 1 d . . .
C3 C 0.02212(16) 0.8672(3) 0.10953(18) 0.0472(7) Uani 1 1 d . . .
H3A H 0.0733 0.8579 0.1163 0.071 Uiso 1 1 calc R . .
H3B H 0.0116 0.9488 0.0856 0.071 Uiso 1 1 calc R . .
H3C H 0.0043 0.8047 0.0681 0.071 Uiso 1 1 calc R . .
O3 O 0.00913(9) 0.94682(15) 0.29468(12) 0.0389(4) Uani 1 1 d . . .
C4 C -0.11757(14) 0.8666(3) 0.2009(2) 0.0465(8) Uani 1 1 d . . .
H4A H -0.1430 0.8579 0.2579 0.070 Uiso 1 1 calc R . .
H4B H -0.1336 0.8035 0.1588 0.070 Uiso 1 1 calc R . .
H4C H -0.1269 0.9479 0.1755 0.070 Uiso 1 1 calc R . .
C5 C 0.0137(2) 1.0763(3) 0.2777(3) 0.0728(11) Uani 1 1 d . . .
H5A H -0.0344 1.1110 0.2720 0.087 Uiso 1 1 calc R . .
H5B H 0.0390 1.0906 0.2205 0.087 Uiso 1 1 calc R . .
C6 C 0.0517(2) 1.1383(3) 0.3523(2) 0.0708(11) Uani 1 1 d . . .
H6A H 0.0549 1.2263 0.3397 0.106 Uiso 1 1 calc R . .
H6B H 0.0993 1.1039 0.3578 0.106 Uiso 1 1 calc R . .
H6C H 0.0259 1.1256 0.4087 0.106 Uiso 1 1 calc R . .
C10 C -0.00381(12) 0.6909(2) 0.26848(15) 0.0244(5) Uani 1 1 d . . .
H10 H -0.0212 0.6297 0.2236 0.029 Uiso 1 1 calc R . .
C11 C 0.15060(11) 0.7467(2) 0.23837(17) 0.0291(6) Uani 1 1 d . . .
C12 C 0.16826(13) 0.8575(2) 0.2787(2) 0.0389(6) Uani 1 1 d . . .
H12 H 0.1495 0.8777 0.3360 0.047 Uiso 1 1 calc R . .
C13 C 0.21343(15) 0.9389(3) 0.2352(2) 0.0505(8) Uani 1 1 d . . .
H13 H 0.2246 1.0155 0.2619 0.061 Uiso 1 1 calc R . .
C14 C 0.24169(15) 0.9073(3) 0.1533(2) 0.0527(8) Uani 1 1 d . . .
H14 H 0.2730 0.9623 0.1239 0.063 Uiso 1 1 calc R . .
C15 C 0.22519(13) 0.7968(3) 0.1132(2) 0.0468(7) Uani 1 1 d . . .
H15 H 0.2452 0.7759 0.0568 0.056 Uiso 1 1 calc R . .
C16 C 0.17933(12) 0.7167(2) 0.15572(18) 0.0354(6) Uani 1 1 d . . .
H16 H 0.1676 0.6409 0.1281 0.042 Uiso 1 1 calc R . .
C21 C 0.10607(12) 0.5002(2) 0.24408(15) 0.0263(5) Uani 1 1 d . . .
C22 C 0.17070(13) 0.4454(2) 0.26366(18) 0.0383(6) Uani 1 1 d . . .
H22 H 0.2008 0.4819 0.3071 0.046 Uiso 1 1 calc R . .
C23 C 0.19171(15) 0.3392(3) 0.2212(2) 0.0477(7) Uani 1 1 d . . .
H23 H 0.2364 0.3042 0.2346 0.057 Uiso 1 1 calc R . .
C24 C 0.14794(15) 0.2840(2) 0.15936(18) 0.0421(7) Uani 1 1 d . . .
H24 H 0.1625 0.2113 0.1296 0.051 Uiso 1 1 calc R . .
C25 C 0.08345(14) 0.3342(2) 0.14089(19) 0.0396(7) Uani 1 1 d . . .
H25 H 0.0527 0.2949 0.0996 0.048 Uiso 1 1 calc R . .
C26 C 0.06279(13) 0.4425(2) 0.18230(16) 0.0326(6) Uani 1 1 d . . .
H26 H 0.0183 0.4776 0.1680 0.039 Uiso 1 1 calc R . .
C31 C -0.11574(12) 0.7438(2) 0.41025(15) 0.0256(5) Uani 1 1 d . . .
C32 C -0.10277(13) 0.8630(2) 0.43928(19) 0.0324(5) Uani 1 1 d . . .
H32 H -0.0555 0.8913 0.4441 0.039 Uiso 1 1 calc R . .
C33 C -0.15780(14) 0.9406(2) 0.46121(16) 0.0394(6) Uani 1 1 d . . .
H33 H -0.1482 1.0223 0.4795 0.047 Uiso 1 1 calc R . .
C34 C -0.22620(14) 0.9001(3) 0.45660(19) 0.0448(7) Uani 1 1 d . . .
H34 H -0.2639 0.9541 0.4708 0.054 Uiso 1 1 calc R . .
C35 C -0.24022(13) 0.7809(3) 0.4314(2) 0.0460(7) Uani 1 1 d . . .
H35 H -0.2875 0.7519 0.4299 0.055 Uiso 1 1 calc R . .
C36 C -0.18514(12) 0.7034(2) 0.40815(17) 0.0353(6) Uani 1 1 d . . .
H36 H -0.1951 0.6215 0.3906 0.042 Uiso 1 1 calc R . .
C41 C -0.08351(12) 0.4996(2) 0.35880(16) 0.0279(6) Uani 1 1 d . . .
C42 C -0.08295(13) 0.4123(2) 0.42661(19) 0.0398(7) Uani 1 1 d . . .
H42 H -0.0591 0.4287 0.4814 0.048 Uiso 1 1 calc R . .
C43 C -0.11744(15) 0.3001(3) 0.4145(2) 0.0558(9) Uani 1 1 d . . .
H43 H -0.1180 0.2413 0.4616 0.067 Uiso 1 1 calc R . .
C44 C -0.15017(17) 0.2754(3) 0.3351(2) 0.0577(9) Uani 1 1 d . . .
H44 H -0.1728 0.1985 0.3268 0.069 Uiso 1 1 calc R . .
C45 C -0.15091(15) 0.3598(3) 0.2668(2) 0.0511(8) Uani 1 1 d . . .
H45 H -0.1738 0.3413 0.2117 0.061 Uiso 1 1 calc R . .
C46 C -0.11812(13) 0.4726(2) 0.27851(19) 0.0386(6) Uani 1 1 d . . .
H46 H -0.1193 0.5315 0.2316 0.046 Uiso 1 1 calc R . .

loop_
_atom_site_aniso_label
_atom_site_aniso_U_11
_atom_site_aniso_U_22
_atom_site_aniso_U_33
_atom_site_aniso_U_23
_atom_site_aniso_U_13
_atom_site_aniso_U_12
Ni1 0.02782(15) 0.02914(16) 0.02529(14) -0.00137(18) -0.00466(14) 0.00084(13)
P1 0.0215(3) 0.0228(3) 0.0264(3) 0.0015(3) -0.0020(2) -0.0003(2)
P2 0.0237(3) 0.0219(3) 0.0256(3) 0.0003(3) -0.0013(2) -0.0012(3)
Si1 0.0291(4) 0.0303(4) 0.0338(4) 0.0102(3) 0.0018(3) 0.0063(3)
C1 0.0351(15) 0.0475(19) 0.0462(17) -0.0146(15) -0.0103(13) 0.0034(13)
O1 0.0766(17) 0.0651(17) 0.096(2) -0.0456(15) -0.0280(15) 0.0017(13)
C2 0.0436(16) 0.054(2) 0.0380(16) 0.0077(14) -0.0016(13) 0.0114(14)
O2 0.102(2) 0.0706(17) 0.0755(17) 0.0330(15) -0.0085(15) 0.0275(16)
C3 0.0470(17) 0.056(2) 0.0381(16) 0.0171(14) 0.0025(13) 0.0155(14)
O3 0.0451(10) 0.0267(9) 0.0448(10) 0.0070(9) 0.0080(9) -0.0013(8)
C4 0.0353(15) 0.054(2) 0.0499(18) 0.0174(14) 0.0008(13) 0.0115(13)
C5 0.099(3) 0.0280(17) 0.091(3) 0.0024(18) -0.009(2) -0.0066(17)
C6 0.107(3) 0.0396(19) 0.066(2) -0.0119(16) 0.020(2) -0.0156(18)
C10 0.0242(12) 0.0217(11) 0.0274(12) 0.0007(10) -0.0024(10) 0.0003(9)
C11 0.0209(12) 0.0298(14) 0.0367(14) 0.0095(11) -0.0060(11) -0.0003(10)
C12 0.0329(14) 0.0376(15) 0.0463(16) 0.0072(13) -0.0067(12) -0.0054(12)
C13 0.0438(16) 0.0425(17) 0.065(2) 0.0164(16) -0.0173(16) -0.0193(14)
C14 0.0388(16) 0.066(2) 0.0532(19) 0.0276(17) -0.0145(15) -0.0213(15)
C15 0.0305(15) 0.066(2) 0.0445(17) 0.0232(16) 0.0011(13) -0.0033(14)
C16 0.0290(14) 0.0390(17) 0.0380(15) 0.0084(13) -0.0025(12) -0.0007(11)
C21 0.0276(12) 0.0269(13) 0.0244(13) 0.0042(10) 0.0003(10) -0.0008(10)
C22 0.0377(14) 0.0358(15) 0.0413(15) -0.0092(13) -0.0096(12) 0.0099(12)
C23 0.0444(16) 0.0466(18) 0.0522(18) -0.0055(14) -0.0109(15) 0.0183(14)
C24 0.0562(18) 0.0333(16) 0.0369(15) -0.0091(13) 0.0019(14) 0.0084(13)
C25 0.0466(16) 0.0369(17) 0.0354(15) -0.0075(12) -0.0002(12) -0.0024(12)
C26 0.0332(13) 0.0331(14) 0.0315(13) -0.0029(11) -0.0029(11) 0.0025(11)
C31 0.0274(12) 0.0256(13) 0.0239(11) 0.0014(10) 0.0014(10) 0.0018(10)
C32 0.0383(13) 0.0294(13) 0.0295(12) 0.0019(12) 0.0024(12) -0.0013(10)
C33 0.0565(17) 0.0307(14) 0.0310(16) -0.0017(12) 0.0023(13) 0.0061(12)
C34 0.0471(16) 0.0497(16) 0.0377(17) -0.0041(14) -0.0003(14) 0.0208(13)
C35 0.0290(13) 0.0587(19) 0.0502(19) -0.0119(15) -0.0019(13) 0.0065(12)
C36 0.0298(13) 0.0327(14) 0.0432(14) -0.0067(12) -0.0034(12) -0.0004(11)
C41 0.0235(13) 0.0247(12) 0.0355(15) -0.0043(11) 0.0007(10) 0.0012(10)
C42 0.0446(15) 0.0310(14) 0.0438(19) 0.0028(12) -0.0051(12) -0.0081(12)
C43 0.0564(19) 0.0300(16) 0.081(2) 0.0146(15) -0.0070(17) -0.0125(14)
C44 0.0515(19) 0.0334(18) 0.088(2) -0.0063(17) -0.0093(17) -0.0162(15)
C45 0.0441(17) 0.0486(18) 0.0606(19) -0.0159(16) -0.0125(15) -0.0113(14)
C46 0.0346(14) 0.0397(15) 0.0414(16) -0.0008(13) -0.0068(12) -0.0080(12)

loop_
_geom_bond_atom_site_label_1
_geom_bond_atom_site_label_2
_geom_bond_distance
_geom_bond_site_symmetry_2
_geom_bond_publ_flag
Ni1 C1 1.763(3) . ?
Ni1 C2 1.775(3) . ?
Ni1 P1 2.2342(6) . ?
Ni1 P2 2.2376(7) . ?
P1 C21 1.827(2) . ?
P1 C11 1.841(2) . ?
P1 C10 1.869(2) . ?
P2 C41 1.825(2) . ?
P2 C31 1.841(2) . ?
P2 C10 1.867(2) . ?
Si1 O3 1.6381(19) . ?
Si1 C4 1.860(3) . ?
Si1 C3 1.861(3) . ?
Si1 C10 1.890(2) . ?
C1 O1 1.145(3) . ?
C2 O2 1.143(3) . ?
O3 C5 1.437(3) . ?
C5 C6 1.486(5) . ?
C11 C16 1.384(4) . ?
C11 C12 1.391(3) . ?
C12 C13 1.393(4) . ?
C13 C14 1.376(5) . ?
C14 C15 1.381(4) . ?
C15 C16 1.386(3) . ?
C21 C26 1.383(3) . ?
C21 C22 1.393(3) . ?
C22 C23 1.378(4) . ?
C23 C24 1.378(4) . ?
C24 C25 1.367(4) . ?
C25 C26 1.389(4) . ?
C31 C36 1.387(3) . ?
C31 C32 1.392(3) . ?
C32 C33 1.383(3) . ?
C33 C34 1.371(4) . ?
C34 C35 1.380(4) . ?
C35 C36 1.387(3) . ?
C41 C42 1.388(3) . ?
C41 C46 1.395(3) . ?
C42 C43 1.399(4) . ?
C43 C44 1.362(4) . ?
C44 C45 1.371(4) . ?
C45 C46 1.389(3) . ?
